data_7236402
loop_
_publ_author_name
'Kommu, Nagarjuna'
'Balaraju, M.'
'Ghule, Vikas D.'
'Sahoo, Akhila K.'

_publ_section_title
;
 Synthetic manifestation of nitro substituted tetrazole-N-(hetero)aryl
 derivatives and energetic studies
;
_journal_issue 16
_journal_name_full 'Journal of Materials Chemistry A'
_journal_page_first 7366
_journal_paper_doi 10.1039/C6TA10621H
_journal_volume 5
_journal_year 2017
_chemical_formula_sum 'C8 H6 N6 O4'
_chemical_formula_weight 250.19
_space_group_IT_number 14
_space_group_name_Hall '-P 2yn'
_space_group_name_H-M_alt 'P 1 21/n 1'
_symmetry_cell_setting monoclinic
_symmetry_space_group_name_Hall '-P 2yn'
_symmetry_space_group_name_H-M 'P 1 21/n 1'
_atom_sites_solution_hydrogens geom
_atom_sites_solution_primary direct
_atom_sites_solution_secondary difmap
_audit_creation_method SHELXL-97
_audit_update_record
;
2016-11-07 deposited with the CCDC.
2017-03-16 downloaded from the CCDC.
;
_cell_angle_alpha 90.00
_cell_angle_beta 117.46(9)
_cell_angle_gamma 90.00
_cell_formula_units_Z 4
_cell_length_a 13.869(9)
_cell_length_b 5.589(2)
_cell_length_c 14.800(12)
_cell_measurement_reflns_used 881
_cell_measurement_temperature 293(2)
_cell_measurement_theta_max 28.3440
_cell_measurement_theta_min 4.5060
_cell_volume 1018.0(14)
_computing_cell_refinement 'Bruker SMART'
_computing_data_collection 'Bruker SMART'
_computing_data_reduction 'Bruker SAINT'
_computing_molecular_graphics 'Mercury v. 1.3 (CCDC)'
_computing_publication_material 'SHELXL-97 (Sheldrick, 1997)'
_computing_structure_refinement 'SHELXL-97 (Sheldrick, 1997)'
_computing_structure_solution 'SHELXS-97 (Sheldrick, 1990)'
_diffrn_ambient_temperature 293(2)
_diffrn_detector_area_resol_mean 'phi and omega scans'
_diffrn_measured_fraction_theta_full 'ACTA 50'
_diffrn_measured_fraction_theta_max 0.848
_diffrn_measurement_device_type 'Xcalibur, Eos, Gemini'
_diffrn_measurement_method 'CCD area detector'
_diffrn_radiation_monochromator graphite
_diffrn_radiation_source 'fine-focus sealed tube'
_diffrn_radiation_type MoK\a
_diffrn_radiation_wavelength 0.71073
_diffrn_reflns_av_R_equivalents 0.0624
_diffrn_reflns_av_sigmaI/netI 0.0718
_diffrn_reflns_limit_h_max 16
_diffrn_reflns_limit_h_min -17
_diffrn_reflns_limit_k_max 6
_diffrn_reflns_limit_k_min -6
_diffrn_reflns_limit_l_max 15
_diffrn_reflns_limit_l_min -16
_diffrn_reflns_number 3945
_diffrn_reflns_theta_full 26.37
_diffrn_reflns_theta_max 26.37
_diffrn_reflns_theta_min 2.74
_exptl_absorpt_coefficient_mu 0.135
_exptl_absorpt_correction_T_max 1.000
_exptl_absorpt_correction_T_min 0.437
_exptl_absorpt_correction_type multi-scan
_exptl_absorpt_process_details sadabs
_exptl_crystal_colour yellow
_exptl_crystal_density_diffrn 1.632
_exptl_crystal_density_method 'not measured'
_exptl_crystal_description plate
_exptl_crystal_F_000 512
_exptl_crystal_size_max 0.20
_exptl_crystal_size_mid 0.1
_exptl_crystal_size_min 0.08
_refine_diff_density_max 0.239
_refine_diff_density_min -0.279
_refine_diff_density_rms 0.065
_refine_ls_extinction_method none
_refine_ls_goodness_of_fit_ref 1.025
_refine_ls_hydrogen_treatment mixed
_refine_ls_matrix_type full
_refine_ls_number_parameters 164
_refine_ls_number_reflns 1758
_refine_ls_number_restraints 0
_refine_ls_restrained_S_all 1.025
_refine_ls_R_factor_all 0.1009
_refine_ls_R_factor_gt 0.0639
_refine_ls_shift/su_max 0.001
_refine_ls_shift/su_mean 0.002
_refine_ls_structure_factor_coef Fsqd
_refine_ls_weighting_details 'calc w=1/[\s^2^(Fo^2^)+(0.0960P)^2^+0.0000P] where P=(Fo^2^+2Fc^2^)/3'
_refine_ls_weighting_scheme calc
_refine_ls_wR_factor_gt 0.1607
_refine_ls_wR_factor_ref 0.1992
_reflns_number_gt 1065
_reflns_number_total 1758
_reflns_threshold_expression >2sigma(I)
_cod_data_source_file c6ta10621h2.cif
_cod_data_source_block nag
_cod_depositor_comments
;
The following automatic conversions were performed:

data item '_symmetry_cell_setting' value 'Monoclinic' was changed to
'monoclinic' in accordance with the
/home/saulius/struct/COD-crude-data/automatic-downloads/DataCite-retrospective/RSC/depositions/lib/dictionaries/cif_core.dic
dictionary named 'cif_core.dic' version 2.4.2 last updated on
2011-04-26.

Automatic conversion script
Id: cif_fix_values 6909 2019-04-08 15:41:33Z antanas 
;
_cod_original_cell_volume 1018.0(12)
_cod_original_sg_symbol_H-M 'P 21/n'
_cod_database_code 7236402

loop_
_symmetry_equiv_pos_as_xyz
'x, y, z'
'-x+1/2, y+1/2, -z+1/2'
'-x, -y, -z'
'x-1/2, -y-1/2, z-1/2'

loop_
_atom_site_label
_atom_site_type_symbol
_atom_site_fract_x
_atom_site_fract_y
_atom_site_fract_z
_atom_site_U_iso_or_equiv
_atom_site_adp_type
_atom_site_occupancy
_atom_site_symmetry_multiplicity
_atom_site_calc_flag
_atom_site_refinement_flags
N1 N -0.00988(19) -0.2804(4) 0.8658(2) 0.0415(8) Uani 1 1 d .
C2 C 0.1646(2) 0.1656(5) 0.8342(3) 0.0370(9) Uani 1 1 d .
C3 C 0.0762(2) 0.0239(5) 0.8136(3) 0.0418(10) Uani 1 1 d .
H3 H 0.0138 0.0359 0.7514 0.050 Uiso 1 1 calc R
N4 N 0.1519(2) 0.3393(5) 0.7559(2) 0.0434(8) Uani 1 1 d .
O5 O 0.1890(2) 0.5381(4) 0.7826(2) 0.0618(9) Uani 1 1 d .
O6 O 0.1032(2) 0.2761(4) 0.6682(2) 0.0586(8) Uani 1 1 d .
N7 N 0.0036(2) -0.5133(5) 0.8926(2) 0.0503(9) Uani 1 1 d .
C8 C 0.0809(2) -0.1341(5) 0.8851(3) 0.0372(9) Uani 1 1 d .
C9 C 0.2605(2) 0.1581(5) 0.9237(3) 0.0378(9) Uani 1 1 d .
C10 C 0.3604(2) 0.2992(6) 0.9447(3) 0.0515(11) Uani 1 1 d .
H10A H 0.3568 0.4524 0.9724 0.077 Uiso 1 1 calc R
H10B H 0.3650 0.3214 0.8825 0.077 Uiso 1 1 calc R
H10C H 0.4234 0.2144 0.9928 0.077 Uiso 1 1 calc R
C11 C 0.1731(2) -0.1551(6) 0.9751(3) 0.0487(10) Uani 1 1 d .
H11 H 0.1778 -0.2642 1.0245 0.058 Uiso 1 1 calc R
C12 C 0.2586(2) -0.0090(5) 0.9901(3) 0.0434(10) Uani 1 1 d .
N13 N -0.0922(3) -0.5959(5) 0.8637(3) 0.0614(10) Uani 1 1 d .
O14 O 0.3837(2) 0.1383(6) 1.1425(2) 0.0866(12) Uani 1 1 d .
N15 N 0.3536(2) -0.0350(7) 1.0903(3) 0.0589(10) Uani 1 1 d .
N16 N -0.1685(2) -0.4254(6) 0.8204(3) 0.0675(12) Uani 1 1 d .
C17 C -0.1153(2) -0.2360(6) 0.8212(3) 0.0516(11) Uani 1 1 d .
H17 H -0.1466 -0.0888 0.7941 0.062 Uiso 1 1 calc R
O18 O 0.3946(3) -0.2260(7) 1.1135(3) 0.1072(15) Uani 1 1 d .

loop_
_atom_site_aniso_label
_atom_site_aniso_U_11
_atom_site_aniso_U_22
_atom_site_aniso_U_33
_atom_site_aniso_U_23
_atom_site_aniso_U_13
_atom_site_aniso_U_12
N1 0.0326(13) 0.0406(14) 0.0462(19) -0.0029(13) 0.0138(13) -0.0052(10)
C2 0.0309(15) 0.0358(15) 0.042(2) 0.0008(14) 0.0149(15) 0.0019(11)
C3 0.0296(14) 0.0373(16) 0.045(2) -0.0048(15) 0.0055(15) 0.0014(12)
N4 0.0364(14) 0.0445(15) 0.047(2) 0.0048(14) 0.0176(14) 0.0057(12)
O5 0.0704(16) 0.0444(13) 0.0653(19) 0.0047(13) 0.0267(15) -0.0083(12)
O6 0.0591(15) 0.0633(16) 0.0401(17) 0.0024(13) 0.0115(13) 0.0031(12)
N7 0.0504(16) 0.0438(15) 0.054(2) -0.0019(14) 0.0221(16) -0.0094(12)
C8 0.0336(15) 0.0395(16) 0.037(2) -0.0054(15) 0.0151(15) -0.0018(12)
C9 0.0306(14) 0.0430(17) 0.037(2) -0.0030(15) 0.0126(14) -0.0017(12)
C10 0.0370(17) 0.060(2) 0.054(3) -0.0001(18) 0.0180(18) -0.0112(15)
C11 0.0374(16) 0.053(2) 0.046(2) 0.0015(17) 0.0110(17) -0.0040(14)
C12 0.0312(15) 0.0499(18) 0.039(2) -0.0042(16) 0.0077(16) -0.0032(13)
N13 0.0645(19) 0.0550(18) 0.062(2) -0.0128(16) 0.0268(18) -0.0216(16)
O14 0.076(2) 0.111(2) 0.048(2) -0.0151(18) 0.0079(17) -0.0359(18)
N15 0.0421(15) 0.079(2) 0.038(2) -0.0036(18) 0.0038(15) -0.0151(15)
N16 0.0452(17) 0.068(2) 0.086(3) -0.0117(19) 0.0274(19) -0.0175(15)
C17 0.0310(16) 0.058(2) 0.066(3) -0.0040(19) 0.0228(18) -0.0030(15)
O18 0.095(2) 0.104(3) 0.067(3) 0.0173(19) -0.010(2) 0.030(2)

loop_
_atom_type_symbol
_atom_type_description
_atom_type_scat_dispersion_real
_atom_type_scat_dispersion_imag
_atom_type_scat_source
C C 0.0033 0.0016 'International Tables Vol C Tables 4.2.6.8 and 6.1.1.4'
H H 0.0000 0.0000 'International Tables Vol C Tables 4.2.6.8 and 6.1.1.4'
N N 0.0061 0.0033 'International Tables Vol C Tables 4.2.6.8 and 6.1.1.4'
O O 0.0106 0.0060 'International Tables Vol C Tables 4.2.6.8 and 6.1.1.4'

loop_
_geom_angle_atom_site_label_1
_geom_angle_atom_site_label_2
_geom_angle_atom_site_label_3
_geom_angle
C17 N1 N7 107.5(3)
C17 N1 C8 132.0(3)
N7 N1 C8 120.5(2)
C3 C2 C9 124.4(3)
C3 C2 N4 116.1(3)
C9 C2 N4 119.5(3)
C8 C3 C2 119.0(3)
O6 N4 O5 124.2(3)
O6 N4 C2 117.5(3)
O5 N4 C2 118.2(3)
N13 N7 N1 105.5(3)
C3 C8 C11 120.4(3)
C3 C8 N1 120.0(3)
C11 C8 N1 119.5(3)
C12 C9 C2 112.4(3)
C12 C9 C10 122.3(3)
C2 C9 C10 125.1(3)
C8 C11 C12 117.3(4)
C9 C12 C11 126.4(3)
C9 C12 N15 119.2(3)
C11 C12 N15 114.3(3)
N7 N13 N16 111.8(3)
O18 N15 O14 124.7(4)
O18 N15 C12 118.0(3)
O14 N15 C12 117.3(3)
C17 N16 N13 104.8(3)
N16 C17 N1 110.4(3)

loop_
_geom_bond_atom_site_label_1
_geom_bond_atom_site_label_2
_geom_bond_distance
N1 C17 1.320(4)
N1 N7 1.348(4)
N1 C8 1.416(4)
C2 C3 1.370(4)
C2 C9 1.379(5)
C2 N4 1.459(5)
C3 C8 1.356(5)
N4 O6 1.207(4)
N4 O5 1.212(3)
N7 N13 1.280(4)
C8 C11 1.361(5)
C9 C12 1.365(5)
C9 C10 1.497(4)
C11 C12 1.371(5)
C12 N15 1.468(5)
N13 N16 1.347(4)
O14 N15 1.188(4)
N15 O18 1.184(4)
N16 C17 1.288(4)
